data_4067658
loop_
_publ_author_name
'Zheng, Pengzhi'
'Hong, Jianquan'
'Liu, Ruiting'
'Zhang, Zhengxing'
'Pang, Zhen'
'Weng, Linhong'
'Zhou, Xigeng'

_publ_section_title
;
 Synthesis and Reactivities of Guanidinate Dianion Complexes of
 Heterobimetallic Lanthanide&#x2212;Lithium Cp2Ln[(CyN)2CNPh]Li(THF)3
;
_journal_issue 5
_journal_name_full Organometallics
_journal_page_first 1284
_journal_paper_doi 10.1021/om9010615
_journal_volume 29
_journal_year 2010
_chemical_formula_sum 'C21 H33 N3 Si'
_chemical_formula_weight 355.59
_chemical_name_systematic
; 
 ? 
;
_space_group_IT_number 14
_symmetry_space_group_name_Hall '-P 2yn'
_symmetry_space_group_name_H-M 'P 1 21/n 1'
_atom_sites_solution_hydrogens geom
_atom_sites_solution_primary direct
_atom_sites_solution_secondary difmap
_audit_creation_method SHELXL-97
_cell_angle_alpha 90.00
_cell_angle_beta 96.660(6)
_cell_angle_gamma 90.00
_cell_formula_units_Z 4
_cell_length_a 6.438(2)
_cell_length_b 26.097(9)
_cell_length_c 12.577(4)
_cell_measurement_temperature 293(2)
_cell_volume 2098.8(12)
_computing_structure_refinement 'SHELXL-97 (Sheldrick, 1997)'
_computing_structure_solution 'SHELXS-97 (Sheldrick, 1990)'
_diffrn_ambient_temperature 293(2)
_diffrn_measured_fraction_theta_full 0.995
_diffrn_measured_fraction_theta_max 0.995
_diffrn_radiation_monochromator graphite
_diffrn_radiation_source 'fine-focus sealed tube'
_diffrn_radiation_type MoK\a
_diffrn_radiation_wavelength 0.71073
_diffrn_reflns_av_R_equivalents 0.1041
_diffrn_reflns_av_sigmaI/netI 0.2099
_diffrn_reflns_limit_h_max 7
_diffrn_reflns_limit_h_min -7
_diffrn_reflns_limit_k_max 31
_diffrn_reflns_limit_k_min -29
_diffrn_reflns_limit_l_max 14
_diffrn_reflns_limit_l_min -12
_diffrn_reflns_number 8645
_diffrn_reflns_theta_full 25.01
_diffrn_reflns_theta_max 25.01
_diffrn_reflns_theta_min 1.56
_exptl_absorpt_coefficient_mu 0.120
_exptl_absorpt_correction_T_max 0.9940
_exptl_absorpt_correction_T_min 0.9764
_exptl_crystal_density_diffrn 1.125
_exptl_crystal_density_method 'not measured'
_exptl_crystal_F_000 776
_exptl_crystal_size_max 0.20
_exptl_crystal_size_mid 0.06
_exptl_crystal_size_min 0.05
_refine_diff_density_max 0.280
_refine_diff_density_min -0.275
_refine_diff_density_rms 0.048
_refine_ls_extinction_method none
_refine_ls_goodness_of_fit_ref 0.991
_refine_ls_hydrogen_treatment mixed
_refine_ls_matrix_type full
_refine_ls_number_parameters 226
_refine_ls_number_reflns 3681
_refine_ls_number_restraints 0
_refine_ls_restrained_S_all 0.991
_refine_ls_R_factor_all 0.1702
_refine_ls_R_factor_gt 0.0618
_refine_ls_shift/su_max 0.000
_refine_ls_shift/su_mean 0.000
_refine_ls_structure_factor_coef Fsqd
_refine_ls_weighting_details 'calc w=1/[\s^2^(Fo^2^)+(0.0000P)^2^+0.0000P] where P=(Fo^2^+2Fc^2^)/3'
_refine_ls_weighting_scheme calc
_refine_ls_wR_factor_gt 0.0858
_refine_ls_wR_factor_ref 0.0954
_reflns_number_gt 1324
_reflns_number_total 3681
_reflns_threshold_expression >2sigma(I)
_cod_data_source_file om9010615_si_001.cif
_cod_data_source_block f81219a
_cod_original_cell_volume 2098.7(13)
_cod_database_code 4067658

loop_
_symmetry_equiv_pos_as_xyz
'x, y, z'
'-x+1/2, y+1/2, -z+1/2'
'-x, -y, -z'
'x-1/2, -y-1/2, z-1/2'

loop_
_atom_site_label
_atom_site_type_symbol
_atom_site_fract_x
_atom_site_fract_y
_atom_site_fract_z
_atom_site_U_iso_or_equiv
_atom_site_adp_type
_atom_site_occupancy
_atom_site_symmetry_multiplicity
_atom_site_calc_flag
_atom_site_refinement_flags
Si1 Si 0.1456(2) 0.22186(4) 0.18662(10) 0.0440(4) Uani 1 1 d .
N1 N 0.0685(6) 0.17196(12) 0.2662(2) 0.0434(11) Uani 1 1 d .
N2 N 0.0524(6) 0.25294(12) 0.2921(2) 0.0440(11) Uani 1 1 d .
N3 N -0.1050(6) 0.20366(13) 0.4198(3) 0.0500(12) Uani 1 1 d .
C1 C -0.0099(7) 0.20702(15) 0.3382(4) 0.0418(13) Uani 1 1 d .
C2 C 0.4280(6) 0.22628(14) 0.1757(3) 0.0554(14) Uani 1 1 d .
H2A H 0.4491 0.2329 0.1026 0.083 Uiso 1 1 calc R
H2B H 0.4944 0.1946 0.1985 0.083 Uiso 1 1 calc R
H2C H 0.4875 0.2537 0.2202 0.083 Uiso 1 1 calc R
C3 C -0.0097(7) 0.23068(15) 0.0554(3) 0.0610(15) Uani 1 1 d .
H3A H 0.0825 0.2365 0.0018 0.092 Uiso 1 1 calc R
H3B H -0.1009 0.2596 0.0584 0.092 Uiso 1 1 calc R
H3C H -0.0915 0.2005 0.0375 0.092 Uiso 1 1 calc R
C4 C 0.0174(8) 0.11817(15) 0.2529(3) 0.0466(14) Uani 1 1 d .
H4A H 0.0205 0.1029 0.3243 0.056 Uiso 1 1 calc R
C5 C 0.1802(7) 0.09195(15) 0.1964(4) 0.0609(15) Uani 1 1 d .
H5A H 0.3158 0.0960 0.2380 0.073 Uiso 1 1 calc R
H5B H 0.1864 0.1082 0.1274 0.073 Uiso 1 1 calc R
C6 C 0.1346(9) 0.03505(16) 0.1797(4) 0.0743(17) Uani 1 1 d .
H6A H 0.2363 0.0204 0.1372 0.089 Uiso 1 1 calc R
H6B H 0.1491 0.0179 0.2485 0.089 Uiso 1 1 calc R
C7 C -0.0818(9) 0.02591(16) 0.1241(4) 0.0712(18) Uani 1 1 d .
H7A H -0.0900 0.0389 0.0515 0.085 Uiso 1 1 calc R
H7B H -0.1086 -0.0107 0.1204 0.085 Uiso 1 1 calc R
C8 C -0.2448(9) 0.05129(17) 0.1805(4) 0.0840(19) Uani 1 1 d .
H8A H -0.2475 0.0359 0.2505 0.101 Uiso 1 1 calc R
H8B H -0.3810 0.0464 0.1400 0.101 Uiso 1 1 calc R
C9 C -0.1981(7) 0.10847(16) 0.1929(4) 0.0638(15) Uani 1 1 d .
H9A H -0.2059 0.1241 0.1226 0.077 Uiso 1 1 calc R
H9B H -0.3033 0.1244 0.2313 0.077 Uiso 1 1 calc R
C10 C 0.0365(7) 0.30340(14) 0.3417(3) 0.0396(13) Uani 1 1 d .
H10A H 0.0751 0.3000 0.4190 0.048 Uiso 1 1 calc R
C11 C 0.1918(7) 0.33894(14) 0.2970(3) 0.0491(13) Uani 1 1 d .
H11A H 0.1606 0.3408 0.2198 0.059 Uiso 1 1 calc R
H11B H 0.3319 0.3252 0.3133 0.059 Uiso 1 1 calc R
C12 C 0.1833(7) 0.39248(15) 0.3442(4) 0.0593(15) Uani 1 1 d .
H12A H 0.2328 0.3913 0.4200 0.071 Uiso 1 1 calc R
H12B H 0.2754 0.4150 0.3099 0.071 Uiso 1 1 calc R
C13 C -0.0351(8) 0.41389(17) 0.3292(4) 0.0793(19) Uani 1 1 d .
H13A H -0.0762 0.4201 0.2537 0.095 Uiso 1 1 calc R
H13B H -0.0370 0.4465 0.3662 0.095 Uiso 1 1 calc R
C14 C -0.1905(8) 0.37809(17) 0.3712(4) 0.0880(19) Uani 1 1 d .
H14A H -0.3302 0.3920 0.3551 0.106 Uiso 1 1 calc R
H14B H -0.1604 0.3754 0.4484 0.106 Uiso 1 1 calc R
C15 C -0.1823(7) 0.32527(16) 0.3220(4) 0.0595(15) Uani 1 1 d .
H15A H -0.2790 0.3027 0.3530 0.071 Uiso 1 1 calc R
H15B H -0.2250 0.3274 0.2456 0.071 Uiso 1 1 calc R
C16 C -0.1496(10) 0.15517(18) 0.4639(3) 0.0483(14) Uani 1 1 d .
C17 C 0.0081(8) 0.1287(2) 0.5263(4) 0.0614(15) Uani 1 1 d .
H17A H 0.1428 0.1420 0.5384 0.074 Uiso 1 1 calc R
C18 C -0.0400(12) 0.0823(2) 0.5697(4) 0.090(2) Uani 1 1 d .
H18A H 0.0640 0.0640 0.6109 0.107 Uiso 1 1 calc R
C19 C -0.2372(13) 0.0628(2) 0.5532(5) 0.093(3) Uani 1 1 d .
H19A H -0.2649 0.0309 0.5814 0.112 Uiso 1 1 calc R
C20 C -0.3953(10) 0.0895(2) 0.4959(4) 0.082(2) Uani 1 1 d .
H20A H -0.5306 0.0765 0.4868 0.098 Uiso 1 1 calc R
C21 C -0.3505(9) 0.13661(18) 0.4512(3) 0.0599(16) Uani 1 1 d .
H21A H -0.4567 0.1554 0.4128 0.072 Uiso 1 1 calc R

loop_
_atom_site_aniso_label
_atom_site_aniso_U_11
_atom_site_aniso_U_22
_atom_site_aniso_U_33
_atom_site_aniso_U_23
_atom_site_aniso_U_13
_atom_site_aniso_U_12
Si1 0.0522(11) 0.0351(8) 0.0474(8) -0.0064(7) 0.0180(8) -0.0059(8)
N1 0.064(3) 0.026(2) 0.045(2) -0.0106(18) 0.031(2) -0.008(2)
N2 0.063(3) 0.026(2) 0.048(2) -0.0022(18) 0.025(2) -0.001(2)
N3 0.067(3) 0.038(2) 0.051(3) 0.000(2) 0.032(2) 0.002(2)
C1 0.045(4) 0.034(3) 0.046(3) -0.003(3) 0.005(3) -0.005(3)
C2 0.055(4) 0.038(3) 0.077(3) 0.004(3) 0.024(3) 0.001(3)
C3 0.066(4) 0.074(4) 0.044(3) -0.003(3) 0.015(3) -0.016(3)
C4 0.076(4) 0.029(3) 0.039(3) -0.009(2) 0.025(3) -0.003(3)
C5 0.050(4) 0.045(3) 0.089(4) -0.016(3) 0.016(3) 0.003(3)
C6 0.065(5) 0.034(3) 0.128(5) -0.008(3) 0.031(4) 0.012(3)
C7 0.091(5) 0.038(3) 0.092(4) -0.027(3) 0.042(4) -0.014(3)
C8 0.071(5) 0.058(4) 0.126(5) -0.042(3) 0.025(4) -0.012(3)
C9 0.038(4) 0.045(3) 0.109(4) -0.019(3) 0.011(3) 0.001(3)
C10 0.051(4) 0.026(3) 0.044(3) -0.004(2) 0.014(3) 0.003(3)
C11 0.044(4) 0.034(3) 0.073(3) -0.007(3) 0.026(3) -0.006(3)
C12 0.041(4) 0.038(3) 0.102(4) -0.015(3) 0.023(3) -0.011(3)
C13 0.079(5) 0.036(3) 0.129(5) -0.003(3) 0.038(4) 0.002(3)
C14 0.070(5) 0.040(3) 0.163(5) -0.012(4) 0.053(4) 0.005(3)
C15 0.050(4) 0.047(3) 0.082(4) 0.001(3) 0.014(3) -0.008(3)
C16 0.078(5) 0.041(3) 0.029(3) -0.007(3) 0.017(3) 0.000(3)
C17 0.060(5) 0.067(4) 0.057(4) 0.005(3) 0.008(3) 0.007(4)
C18 0.129(8) 0.068(5) 0.068(4) 0.025(3) 0.001(5) 0.009(5)
C19 0.134(8) 0.068(5) 0.081(5) 0.023(4) 0.032(5) -0.010(5)
C20 0.100(6) 0.065(5) 0.086(5) 0.005(3) 0.035(4) -0.024(4)
C21 0.070(5) 0.051(4) 0.063(4) 0.000(3) 0.026(4) -0.005(3)

loop_
_atom_type_symbol
_atom_type_description
_atom_type_scat_dispersion_real
_atom_type_scat_dispersion_imag
_atom_type_scat_source
C C 0.0033 0.0016 'International Tables Vol C Tables 4.2.6.8 and 6.1.1.4'
H H 0.0000 0.0000 'International Tables Vol C Tables 4.2.6.8 and 6.1.1.4'
N N 0.0061 0.0033 'International Tables Vol C Tables 4.2.6.8 and 6.1.1.4'
Si Si 0.0817 0.0704 'International Tables Vol C Tables 4.2.6.8 and 6.1.1.4'

loop_
_geom_angle_atom_site_label_1
_geom_angle_atom_site_label_2
_geom_angle_atom_site_label_3
_geom_angle
N2 Si1 N1 76.26(15)
N2 Si1 C2 117.61(19)
N1 Si1 C2 115.95(18)
N2 Si1 C3 115.48(19)
N1 Si1 C3 116.41(19)
C2 Si1 C3 111.27(19)
N2 Si1 C1 37.99(13)
N1 Si1 C1 38.38(13)
C2 Si1 C1 127.17(18)
C3 Si1 C1 121.56(19)
C1 N1 C4 127.3(3)
C1 N1 Si1 91.8(3)
C4 N1 Si1 137.1(3)
C1 N2 C10 123.4(3)
C1 N2 Si1 93.3(3)
C10 N2 Si1 143.1(3)
C1 N3 C16 121.3(4)
N3 C1 N2 125.7(4)
N3 C1 N1 135.9(4)
N2 C1 N1 98.4(4)
N3 C1 Si1 173.6(3)
N2 C1 Si1 48.7(2)
N1 C1 Si1 49.9(2)
Si1 C2 H2A 109.5
Si1 C2 H2B 109.5
H2A C2 H2B 109.5
Si1 C2 H2C 109.5
H2A C2 H2C 109.5
H2B C2 H2C 109.5
Si1 C3 H3A 109.5
Si1 C3 H3B 109.5
H3A C3 H3B 109.5
Si1 C3 H3C 109.5
H3A C3 H3C 109.5
H3B C3 H3C 109.5
N1 C4 C5 109.6(4)
N1 C4 C9 113.6(4)
C5 C4 C9 109.6(4)
N1 C4 H4A 107.9
C5 C4 H4A 107.9
C9 C4 H4A 107.9
C4 C5 C6 112.1(4)
C4 C5 H5A 109.2
C6 C5 H5A 109.2
C4 C5 H5B 109.2
C6 C5 H5B 109.2
H5A C5 H5B 107.9
C7 C6 C5 111.9(4)
C7 C6 H6A 109.2
C5 C6 H6A 109.2
C7 C6 H6B 109.2
C5 C6 H6B 109.2
H6A C6 H6B 107.9
C8 C7 C6 112.0(4)
C8 C7 H7A 109.2
C6 C7 H7A 109.2
C8 C7 H7B 109.2
C6 C7 H7B 109.2
H7A C7 H7B 107.9
C7 C8 C9 110.0(4)
C7 C8 H8A 109.7
C9 C8 H8A 109.7
C7 C8 H8B 109.7
C9 C8 H8B 109.7
H8A C8 H8B 108.2
C4 C9 C8 111.7(4)
C4 C9 H9A 109.3
C8 C9 H9A 109.3
C4 C9 H9B 109.3
C8 C9 H9B 109.3
H9A C9 H9B 107.9
N2 C10 C15 112.3(4)
N2 C10 C11 108.0(3)
C15 C10 C11 110.5(3)
N2 C10 H10A 108.7
C15 C10 H10A 108.7
C11 C10 H10A 108.7
C10 C11 C12 111.2(3)
C10 C11 H11A 109.4
C12 C11 H11A 109.4
C10 C11 H11B 109.4
C12 C11 H11B 109.4
H11A C11 H11B 108.0
C13 C12 C11 111.6(4)
C13 C12 H12A 109.3
C11 C12 H12A 109.3
C13 C12 H12B 109.3
C11 C12 H12B 109.3
H12A C12 H12B 108.0
C12 C13 C14 112.0(4)
C12 C13 H13A 109.2
C14 C13 H13A 109.2
C12 C13 H13B 109.2
C14 C13 H13B 109.2
H13A C13 H13B 107.9
C13 C14 C15 111.4(4)
C13 C14 H14A 109.3
C15 C14 H14A 109.3
C13 C14 H14B 109.3
C15 C14 H14B 109.3
H14A C14 H14B 108.0
C10 C15 C14 110.6(4)
C10 C15 H15A 109.5
C14 C15 H15A 109.5
C10 C15 H15B 109.5
C14 C15 H15B 109.5
H15A C15 H15B 108.1
C21 C16 C17 120.4(5)
C21 C16 N3 119.8(5)
C17 C16 N3 119.6(5)
C18 C17 C16 118.4(5)
C18 C17 H17A 120.8
C16 C17 H17A 120.8
C19 C18 C17 121.1(6)
C19 C18 H18A 119.5
C17 C18 H18A 119.5
C18 C19 C20 120.9(7)
C18 C19 H19A 119.5
C20 C19 H19A 119.5
C19 C20 C21 119.0(6)
C19 C20 H20A 120.5
C21 C20 H20A 120.5
C16 C21 C20 120.0(5)
C16 C21 H21A 120.0
C20 C21 H21A 120.0

loop_
_geom_bond_atom_site_label_1
_geom_bond_atom_site_label_2
_geom_bond_distance
Si1 N2 1.721(3)
Si1 N1 1.749(3)
Si1 C2 1.842(4)
Si1 C3 1.843(4)
Si1 C1 2.287(5)
N1 C1 1.420(5)
N1 C4 1.447(4)
N2 C1 1.410(4)
N2 C10 1.466(4)
N3 C1 1.257(4)
N3 C16 1.424(5)
C2 H2A 0.9600
C2 H2B 0.9600
C2 H2C 0.9600
C3 H3A 0.9600
C3 H3B 0.9600
C3 H3C 0.9600
C4 C5 1.499(5)
C4 C9 1.522(6)
C4 H4A 0.9800
C5 C6 1.524(5)
C5 H5A 0.9700
C5 H5B 0.9700
C6 C7 1.503(6)
C6 H6A 0.9700
C6 H6B 0.9700
C7 C8 1.488(6)
C7 H7A 0.9700
C7 H7B 0.9700
C8 C9 1.527(5)
C8 H8A 0.9700
C8 H8B 0.9700
C9 H9A 0.9700
C9 H9B 0.9700
C10 C15 1.514(5)
C10 C11 1.518(5)
C10 H10A 0.9800
C11 C12 1.521(5)
C11 H11A 0.9700
C11 H11B 0.9700
C12 C13 1.504(6)
C12 H12A 0.9700
C12 H12B 0.9700
C13 C14 1.508(6)
C13 H13A 0.9700
C13 H13B 0.9700
C14 C15 1.514(5)
C14 H14A 0.9700
C14 H14B 0.9700
C15 H15A 0.9700
C15 H15B 0.9700
C16 C21 1.373(6)
C16 C17 1.392(6)
C17 C18 1.379(6)
C17 H17A 0.9300
C18 C19 1.360(7)
C18 H18A 0.9300
C19 C20 1.368(7)
C19 H19A 0.9300
C20 C21 1.395(6)
C20 H20A 0.9300
C21 H21A 0.9300

loop_
_cod_related_entry_id
_cod_related_entry_database
_cod_related_entry_code
1 ChemSpider 30659704
